data_2311908
loop_
_publ_author_name
'Minyaev, Mikhail E.'
'Churakov, Andrei V.'
'Nifant'ev, Ilya E.'

_publ_section_title
;
 Structural diversity of polynuclear Mg<sub>x</sub>O<sub>y</sub> cores in
 magnesium phenoxide complexes.
;
_journal_coeditor_code KY3130
_journal_issue 'Pt 11'
_journal_name_full 'Acta crystallographica. Section C, Structural chemistry'
_journal_page_first 854
_journal_page_last 861
_journal_paper_doi 10.1107/S2053229617012657
_journal_volume 73
_journal_year 2017
_chemical_formula_iupac '[Mg2 (C15 H23 O)2 (C4 H8 O) (C4 H10 O2) (C7 H7 O1)2]'
_chemical_formula_moiety 'C52 H78 Mg2 O7'
_chemical_formula_sum 'C52 H78 Mg2 O7'
_chemical_formula_weight 863.76
_chemical_name_systematic
Bis(2,6-di-<i>tert</i>-butyl-4-methylphenolato)-1\k<i>O</i>,2\k<i>O</i>-(1,2-dimethoxyethane-1\k^2^<i>O</i>,<i>O</i>')bis(\m-phenylmethanolato-1:2\k^2^<i>O</i>:<i>O</i>)(tetrahydrofuran-2\k<i>O</i>)dimagnesium(II)
_space_group_crystal_system triclinic
_space_group_IT_number 2
_space_group_name_Hall '-P 1'
_space_group_name_H-M_alt 'P -1'
_atom_sites_solution_hydrogens geom
_atom_sites_solution_primary direct
_atom_sites_solution_secondary difmap
_audit_creation_method SHELXL-2014
_cell_angle_alpha 84.7970(10)
_cell_angle_beta 89.7780(10)
_cell_angle_gamma 74.9140(10)
_cell_formula_units_Z 2
_cell_length_a 12.0140(8)
_cell_length_b 13.8692(9)
_cell_length_c 15.7804(10)
_cell_measurement_reflns_used 7223
_cell_measurement_temperature 150(2)
_cell_measurement_theta_max 30.311
_cell_measurement_theta_min 2.329
_cell_volume 2527.8(3)
_computing_cell_refinement 'SAINT (Bruker, 2008)'
_computing_data_collection 'APEX2 (Bruker, 2008)'
_computing_data_reduction 'SAINT (Bruker, 2008)'
_computing_molecular_graphics 'SHELXTL (Sheldrick, 2015)'
_computing_publication_material 'SHELXTL (Sheldrick, 2015)'
_computing_structure_refinement 'SHELXL-2014 (Sheldrick, 2015)'
_computing_structure_solution 'SHELXS (Sheldrick, 2015)'
_diffrn_ambient_temperature 150(2)
_diffrn_measured_fraction_theta_full 1.000
_diffrn_measured_fraction_theta_max 1.000
_diffrn_measurement_device_type 'Bruker SMART APEXII area-detector'
_diffrn_measurement_method \w
_diffrn_radiation_monochromator graphite
_diffrn_radiation_source 'fine-focus sealed tube'
_diffrn_radiation_type MoK\a
_diffrn_radiation_wavelength 0.71073
_diffrn_reflns_av_R_equivalents 0.0256
_diffrn_reflns_limit_h_max 15
_diffrn_reflns_limit_h_min -15
_diffrn_reflns_limit_k_max 17
_diffrn_reflns_limit_k_min -17
_diffrn_reflns_limit_l_max 20
_diffrn_reflns_limit_l_min -20
_diffrn_reflns_number 24979
_diffrn_reflns_theta_full 25.242
_diffrn_reflns_theta_max 27.000
_diffrn_reflns_theta_min 1.756
_exptl_absorpt_coefficient_mu 0.095
_exptl_absorpt_correction_T_max 0.7461
_exptl_absorpt_correction_T_min 0.6857
_exptl_absorpt_correction_type multi-scan
_exptl_absorpt_process_details '(SADABS; Sheldrick, 1997)'
_exptl_crystal_colour colourless
_exptl_crystal_density_diffrn 1.135
_exptl_crystal_density_method 'not measured'
_exptl_crystal_description prism
_exptl_crystal_F_000 940
_exptl_crystal_size_max 0.25
_exptl_crystal_size_mid 0.20
_exptl_crystal_size_min 0.10
_refine_diff_density_max 0.771
_refine_diff_density_min -0.348
_refine_ls_extinction_method none
_refine_ls_goodness_of_fit_ref 1.025
_refine_ls_hydrogen_treatment constr
_refine_ls_matrix_type full
_refine_ls_number_parameters 577
_refine_ls_number_reflns 11046
_refine_ls_number_restraints 21
_refine_ls_restrained_S_all 1.032
_refine_ls_R_factor_all 0.0641
_refine_ls_R_factor_gt 0.0435
_refine_ls_shift/su_max 0.001
_refine_ls_shift/su_mean 0.000
_refine_ls_structure_factor_coef Fsqd
_refine_ls_weighting_details 'w = 1/[\s^2^(Fo^2^)+(0.0531P)^2^+0.7438P] where P=(Fo^2^+2Fc^2^)/3'
_refine_ls_weighting_scheme calc
_refine_ls_wR_factor_gt 0.1049
_refine_ls_wR_factor_ref 0.1154
_reflns_number_gt 8354
_reflns_number_total 11046
_reflns_threshold_expression I>2\s(I)
_cod_data_source_file ky3130sup1.cif
_cod_data_source_block I
_cod_database_code 2311908
_shelx_space_group_comment
;
The symmetry employed for this shelxl refinement is uniquely defined
by the following loop, which should always be used as a source of
symmetry information in preference to the above space-group names.
They are only intended as comments.
;
_shelx_estimated_absorpt_t_min 0.977
_shelx_estimated_absorpt_t_max 0.991
_shelxl_version_number 2.014

loop_
_space_group_symop_operation_xyz
'x, y, z'
'-x, -y, -z'

loop_
_atom_site_type_symbol
_atom_site_label
_atom_site_fract_x
_atom_site_fract_y
_atom_site_fract_z
_atom_site_U_iso_or_equiv
_atom_site_adp_type
_atom_site_calc_flag
_atom_site_occupancy
_atom_site_disorder_assembly
_atom_site_disorder_group
Mg Mg1 0.30667(4) 0.33224(4) 0.81357(3) 0.01926(12) Uani d 1 . .
Mg Mg2 0.48958(4) 0.17627(4) 0.74295(3) 0.01955(12) Uani d 1 . .
O O11 0.47797(8) 0.29575(7) 0.80104(7) 0.0212(2) Uani d 1 . .
O O12 0.24807(9) 0.47046(7) 0.78730(7) 0.0229(2) Uani d 1 . .
O O13 0.32641(11) 0.26329(10) 0.94189(8) 0.0397(3) Uani d 1 . .
O O14 0.13440(10) 0.31794(9) 0.85634(8) 0.0380(3) Uani d 1 . .
O O21 0.32108(9) 0.22313(8) 0.73625(7) 0.0223(2) Uani d 1 . .
O O22 0.57113(9) 0.05035(8) 0.79153(7) 0.0254(2) Uani d 1 . .
O O23 0.57265(10) 0.18611(8) 0.63121(7) 0.0279(3) Uani d 1 . .
C C1A 0.416(2) 0.262(2) 1.002(2) 0.078(4) Uani d 0.492(4) A 1
H H1AA 0.4224 0.2060 1.0458 0.117 Uiso calc 0.492(4) A 1
H H1AB 0.3976 0.3252 1.0288 0.117 Uiso calc 0.492(4) A 1
H H1AC 0.4894 0.2541 0.9726 0.117 Uiso calc 0.492(4) A 1
C C2A 0.2561(4) 0.1969(3) 0.9575(3) 0.0465(8) Uani d 0.492(4) A 1
H H2AA 0.2646 0.1675 1.0174 0.056 Uiso calc 0.492(4) A 1
H H2AB 0.2761 0.1420 0.9197 0.056 Uiso calc 0.492(4) A 1
C C3A 0.1352(7) 0.2611(4) 0.9388(4) 0.0469(12) Uani d 0.492(4) A 1
H H3AA 0.0810 0.2184 0.9375 0.056 Uiso calc 0.492(4) A 1
H H3AB 0.1109 0.3074 0.9836 0.056 Uiso calc 0.492(4) A 1
C C1B 0.4292(19) 0.231(2) 0.9940(19) 0.078(4) Uani d 0.508(4) A 2
H H1BA 0.4090 0.2361 1.0540 0.117 Uiso calc 0.508(4) A 2
H H1BB 0.4810 0.2733 0.9781 0.117 Uiso calc 0.508(4) A 2
H H1BC 0.4678 0.1609 0.9857 0.117 Uiso calc 0.508(4) A 2
C C2B 0.2230(4) 0.2440(4) 0.9806(3) 0.0465(8) Uani d 0.508(4) A 2
H H2BA 0.1829 0.3015 1.0118 0.056 Uiso calc 0.508(4) A 2
H H2BB 0.2442 0.1834 1.0215 0.056 Uiso calc 0.508(4) A 2
C C3B 0.1464(7) 0.2292(4) 0.9128(4) 0.0469(12) Uani d 0.508(4) A 2
H H3BA 0.1820 0.1683 0.8842 0.056 Uiso calc 0.508(4) A 2
H H3BB 0.0710 0.2242 0.9355 0.056 Uiso calc 0.508(4) A 2
C C4 0.02521(16) 0.38745(18) 0.84751(15) 0.0524(6) Uani d 1 . .
H H4A -0.0307 0.3553 0.8252 0.079 Uiso calc 1 . .
H H4B 0.0300 0.4449 0.8081 0.079 Uiso calc 1 . .
H H4C 0.0004 0.4104 0.9031 0.079 Uiso calc 1 . .
C C5 0.63711(16) 0.09778(13) 0.59113(11) 0.0357(4) Uani d 1 . .
H H5A 0.5840 0.0668 0.5623 0.043 Uiso calc 1 . .
H H5B 0.6842 0.0473 0.6340 0.043 Uiso calc 1 . .
C C6 0.71272(18) 0.13603(15) 0.52783(13) 0.0452(5) Uani d 1 . .
H H6A 0.7305 0.0936 0.4798 0.054 Uiso calc 1 . .
H H6B 0.7856 0.1396 0.5548 0.054 Uiso calc 1 . .
C C7 0.6373(2) 0.23975(16) 0.49908(14) 0.0527(6) Uani d 1 . .
H H7A 0.6839 0.2838 0.4737 0.063 Uiso calc 1 . .
H H7B 0.5778 0.2363 0.4570 0.063 Uiso calc 1 . .
C C8 0.58351(17) 0.27633(13) 0.58007(11) 0.0361(4) Uani d 1 . .
H H8A 0.6332 0.3100 0.6097 0.043 Uiso calc 1 . .
H H8B 0.5070 0.3241 0.5684 0.043 Uiso calc 1 . .
C C11 0.56610(13) 0.33391(11) 0.83315(10) 0.0230(3) Uani d 1 . .
H H11A 0.6319 0.2770 0.8533 0.028 Uiso calc 1 . .
H H11B 0.5367 0.3711 0.8828 0.028 Uiso calc 1 . .
C C12 0.60847(13) 0.40253(11) 0.76860(10) 0.0232(3) Uani d 1 . .
C C13 0.72535(14) 0.38700(13) 0.75339(11) 0.0317(4) Uani d 1 . .
H H13 0.7790 0.3324 0.7839 0.038 Uiso calc 1 . .
C C14 0.76503(17) 0.45007(16) 0.69425(13) 0.0430(5) Uani d 1 . .
H H14 0.8453 0.4389 0.6847 0.052 Uiso calc 1 . .
C C15 0.68762(19) 0.52885(15) 0.64953(12) 0.0424(5) Uani d 1 . .
H H15 0.7143 0.5721 0.6088 0.051 Uiso calc 1 . .
C C16 0.57093(18) 0.54494(13) 0.66399(12) 0.0382(4) Uani d 1 . .
H H16 0.5175 0.5990 0.6327 0.046 Uiso calc 1 . .
C C17 0.53131(15) 0.48295(12) 0.72360(11) 0.0299(4) Uani d 1 . .
H H17 0.4511 0.4954 0.7338 0.036 Uiso calc 1 . .
C C21 0.23109(13) 0.18448(12) 0.70937(11) 0.0272(3) Uani d 1 . .
H H21A 0.1574 0.2269 0.7285 0.033 Uiso calc 1 . .
H H21B 0.2415 0.1164 0.7386 0.033 Uiso calc 1 . .
C C22 0.22066(14) 0.17799(11) 0.61466(11) 0.0275(4) Uani d 1 . .
C C23 0.13194(17) 0.14055(14) 0.58554(13) 0.0405(5) Uani d 1 . .
H H23 0.0806 0.1203 0.6250 0.049 Uiso calc 1 . .
C C24 0.1183(2) 0.13274(16) 0.49953(15) 0.0535(6) Uani d 1 . .
H H24 0.0579 0.1069 0.4806 0.064 Uiso calc 1 . .
C C25 0.1916(2) 0.16200(15) 0.44109(14) 0.0504(6) Uani d 1 . .
H H25 0.1816 0.1569 0.3821 0.060 Uiso calc 1 . .
C C26 0.27912(19) 0.19855(15) 0.46921(12) 0.0443(5) Uani d 1 . .
H H26 0.3303 0.2186 0.4295 0.053 Uiso calc 1 . .
C C27 0.29355(16) 0.20653(13) 0.55586(11) 0.0343(4) Uani d 1 . .
H H27 0.3545 0.2320 0.5744 0.041 Uiso calc 1 . .
C C31 0.20722(12) 0.56795(11) 0.76420(9) 0.0186(3) Uani d 1 . .
C C32 0.16998(12) 0.60303(11) 0.67849(10) 0.0207(3) Uani d 1 . .
C C33 0.13168(13) 0.70614(11) 0.65657(10) 0.0232(3) Uani d 1 . .
H H33 0.1069 0.7291 0.5995 0.028 Uiso calc 1 . .
C C34 0.12798(13) 0.77657(11) 0.71401(10) 0.0243(3) Uani d 1 . .
C C35 0.16135(12) 0.74153(11) 0.79748(10) 0.0223(3) Uani d 1 . .
H H35 0.1576 0.7890 0.8379 0.027 Uiso calc 1 . .
C C36 0.20022(12) 0.63967(11) 0.82494(9) 0.0202(3) Uani d 1 . .
C C37 0.17028(14) 0.53053(12) 0.60971(10) 0.0254(3) Uani d 1 . .
C C38 0.23554(14) 0.60749(12) 0.91909(10) 0.0257(3) Uani d 1 . .
C C39 0.08777(16) 0.88762(12) 0.68625(12) 0.0342(4) Uani d 1 . .
H H39A 0.1214 0.9248 0.7245 0.051 Uiso calc 1 . .
H H39B 0.0035 0.9096 0.6883 0.051 Uiso calc 1 . .
H H39C 0.1124 0.9004 0.6280 0.051 Uiso calc 1 . .
C C41 0.64007(13) -0.04237(11) 0.79701(9) 0.0201(3) Uani d 1 . .
C C42 0.75789(13) -0.06190(11) 0.82397(9) 0.0211(3) Uani d 1 . .
C C43 0.83005(13) -0.15813(11) 0.82041(10) 0.0233(3) Uani d 1 . .
H H43 0.9092 -0.1700 0.8357 0.028 Uiso calc 1 . .
C C44 0.79116(13) -0.23722(11) 0.79554(10) 0.0254(3) Uani d 1 . .
C C45 0.67457(13) -0.21913(11) 0.77628(10) 0.0238(3) Uani d 1 . .
H H45 0.6460 -0.2735 0.7621 0.029 Uiso calc 1 . .
C C46 0.59726(13) -0.12464(11) 0.77681(9) 0.0213(3) Uani d 1 . .
C C47 0.80525(14) 0.02047(12) 0.85791(10) 0.0270(4) Uani d 1 . .
C C48 0.46851(13) -0.11106(12) 0.75576(11) 0.0267(3) Uani d 1 . .
C C49 0.87268(15) -0.34024(13) 0.79152(14) 0.0397(5) Uani d 1 . .
H H49A 0.8435 -0.3899 0.8267 0.060 Uiso calc 1 . .
H H49B 0.9492 -0.3402 0.8128 0.060 Uiso calc 1 . .
H H49C 0.8781 -0.3573 0.7325 0.060 Uiso calc 1 . .
C C51 0.11741(16) 0.58581(14) 0.52444(11) 0.0360(4) Uani d 1 . .
H H51A 0.0387 0.6256 0.5333 0.054 Uiso calc 1 . .
H H51B 0.1158 0.5368 0.4838 0.054 Uiso calc 1 . .
H H51C 0.1641 0.6303 0.5019 0.054 Uiso calc 1 . .
C C52 0.09824(15) 0.45699(13) 0.63674(11) 0.0333(4) Uani d 1 . .
H H52A 0.0191 0.4946 0.6474 0.050 Uiso calc 1 . .
H H52B 0.1320 0.4160 0.6888 0.050 Uiso calc 1 . .
H H52C 0.0976 0.4134 0.5913 0.050 Uiso calc 1 . .
C C53 0.29439(15) 0.47156(13) 0.59257(11) 0.0314(4) Uani d 1 . .
H H53A 0.3392 0.5184 0.5720 0.047 Uiso calc 1 . .
H H53B 0.2931 0.4252 0.5495 0.047 Uiso calc 1 . .
H H53C 0.3299 0.4335 0.6454 0.047 Uiso calc 1 . .
C C54 0.36473(15) 0.55315(15) 0.92697(12) 0.0375(4) Uani d 1 . .
H H54A 0.4101 0.5989 0.9049 0.056 Uiso calc 1 . .
H H54B 0.3807 0.4945 0.8941 0.056 Uiso calc 1 . .
H H54C 0.3857 0.5314 0.9869 0.056 Uiso calc 1 . .
C C55 0.21535(17) 0.69691(14) 0.97302(11) 0.0388(4) Uani d 1 . .
H H55A 0.2628 0.7414 0.9519 0.058 Uiso calc 1 . .
H H55B 0.2366 0.6725 1.0325 0.058 Uiso calc 1 . .
H H55C 0.1338 0.7339 0.9691 0.058 Uiso calc 1 . .
C C56 0.16452(16) 0.53798(13) 0.95865(11) 0.0354(4) Uani d 1 . .
H H56A 0.1879 0.5183 1.0185 0.053 Uiso calc 1 . .
H H56B 0.1779 0.4780 0.9277 0.053 Uiso calc 1 . .
H H56C 0.0824 0.5733 0.9550 0.053 Uiso calc 1 . .
C C61 0.81138(15) 0.10145(12) 0.78603(12) 0.0331(4) Uani d 1 . .
H H61A 0.7335 0.1345 0.7637 0.050 Uiso calc 1 . .
H H61B 0.8590 0.0703 0.7403 0.050 Uiso calc 1 . .
H H61C 0.8456 0.1512 0.8083 0.050 Uiso calc 1 . .
C C62 0.92916(16) -0.02116(14) 0.89518(13) 0.0391(4) Uani d 1 . .
H H62A 0.9814 -0.0477 0.8500 0.059 Uiso calc 1 . .
H H62B 0.9303 -0.0750 0.9402 0.059 Uiso calc 1 . .
H H62C 0.9543 0.0328 0.9189 0.059 Uiso calc 1 . .
C C63 0.73034(17) 0.06705(14) 0.93056(11) 0.0385(4) Uani d 1 . .
H H63A 0.6503 0.0934 0.9102 0.058 Uiso calc 1 . .
H H63B 0.7589 0.1217 0.9496 0.058 Uiso calc 1 . .
H H63C 0.7341 0.0157 0.9782 0.058 Uiso calc 1 . .
C C64 0.44137(15) -0.21164(14) 0.74404(14) 0.0420(5) Uani d 1 . .
H H64A 0.4852 -0.2421 0.6964 0.063 Uiso calc 1 . .
H H64B 0.3587 -0.2000 0.7321 0.063 Uiso calc 1 . .
H H64C 0.4629 -0.2569 0.7962 0.063 Uiso calc 1 . .
C C65 0.39247(14) -0.06453(14) 0.82795(12) 0.0358(4) Uani d 1 . .
H H65A 0.3111 -0.0545 0.8124 0.054 Uiso calc 1 . .
H H65B 0.4068 0.0002 0.8370 0.054 Uiso calc 1 . .
H H65C 0.4111 -0.1096 0.8804 0.054 Uiso calc 1 . .
C C66 0.43388(14) -0.04556(12) 0.67108(11) 0.0297(4) Uani d 1 . .
H H66A 0.4815 -0.0770 0.6254 0.045 Uiso calc 1 . .
H H66B 0.4456 0.0211 0.6760 0.045 Uiso calc 1 . .
H H66C 0.3525 -0.0391 0.6579 0.045 Uiso calc 1 . .

loop_
_atom_site_aniso_label
_atom_site_aniso_U_11
_atom_site_aniso_U_22
_atom_site_aniso_U_33
_atom_site_aniso_U_12
_atom_site_aniso_U_13
_atom_site_aniso_U_23
Mg1 0.0178(2) 0.0185(2) 0.0197(3) -0.00176(19) 0.00148(19) -0.00124(19)
Mg2 0.0177(2) 0.0179(2) 0.0212(3) -0.00123(19) 0.00146(19) -0.00251(19)
O11 0.0171(5) 0.0192(5) 0.0273(6) -0.0038(4) -0.0002(4) -0.0043(4)
O12 0.0242(6) 0.0179(5) 0.0233(6) 0.0003(4) 0.0001(4) -0.0018(4)
O13 0.0354(7) 0.0508(8) 0.0263(7) -0.0046(6) 0.0025(5) 0.0125(6)
O14 0.0269(6) 0.0372(7) 0.0479(8) -0.0070(5) 0.0114(5) 0.0017(6)
O21 0.0178(5) 0.0222(5) 0.0268(6) -0.0038(4) -0.0015(4) -0.0048(4)
O22 0.0239(6) 0.0182(5) 0.0298(6) 0.0019(4) 0.0014(4) -0.0010(4)
O23 0.0310(6) 0.0244(6) 0.0251(6) -0.0019(5) 0.0086(5) -0.0019(4)
C1A 0.053(5) 0.136(14) 0.033(5) -0.017(6) -0.013(5) 0.036(7)
C2A 0.065(2) 0.034(2) 0.036(2) -0.0099(19) 0.0188(15) 0.0075(15)
C3A 0.046(2) 0.032(3) 0.064(3) -0.017(3) 0.014(2) 0.0057(19)
C1B 0.053(5) 0.136(14) 0.033(5) -0.017(6) -0.013(5) 0.036(7)
C2B 0.065(2) 0.034(2) 0.036(2) -0.0099(19) 0.0188(15) 0.0075(15)
C3B 0.046(2) 0.032(3) 0.064(3) -0.017(3) 0.014(2) 0.0057(19)
C4 0.0230(10) 0.0719(15) 0.0562(14) -0.0022(10) 0.0083(9) -0.0037(11)
C5 0.0429(10) 0.0293(9) 0.0307(9) -0.0009(8) 0.0124(8) -0.0060(7)
C6 0.0433(11) 0.0483(12) 0.0422(11) -0.0071(9) 0.0180(9) -0.0105(9)
C7 0.0618(14) 0.0510(13) 0.0458(13) -0.0181(11) 0.0148(10) 0.0018(10)
C8 0.0434(11) 0.0304(9) 0.0336(10) -0.0098(8) 0.0063(8) 0.0022(7)
C11 0.0187(7) 0.0240(8) 0.0258(8) -0.0041(6) -0.0022(6) -0.0037(6)
C12 0.0258(8) 0.0211(8) 0.0247(8) -0.0080(6) 0.0002(6) -0.0077(6)
C13 0.0248(9) 0.0346(9) 0.0368(10) -0.0102(7) -0.0015(7) -0.0016(7)
C14 0.0376(11) 0.0546(13) 0.0440(11) -0.0257(9) 0.0044(9) -0.0023(9)
C15 0.0641(14) 0.0414(11) 0.0310(10) -0.0309(10) 0.0060(9) -0.0026(8)
C16 0.0567(12) 0.0254(9) 0.0317(10) -0.0097(8) -0.0042(9) -0.0011(7)
C17 0.0309(9) 0.0260(8) 0.0308(9) -0.0032(7) -0.0009(7) -0.0052(7)
C21 0.0213(8) 0.0258(8) 0.0349(9) -0.0059(6) -0.0020(7) -0.0051(7)
C22 0.0270(8) 0.0179(7) 0.0335(9) 0.0016(6) -0.0101(7) -0.0027(6)
C23 0.0413(11) 0.0340(10) 0.0464(12) -0.0115(8) -0.0164(9) 0.0002(8)
C24 0.0643(15) 0.0430(12) 0.0552(14) -0.0171(11) -0.0334(12) -0.0033(10)
C25 0.0716(15) 0.0388(11) 0.0359(11) -0.0055(10) -0.0227(11) -0.0038(9)
C26 0.0549(13) 0.0386(11) 0.0338(11) -0.0025(9) -0.0055(9) -0.0020(8)
C27 0.0354(10) 0.0322(9) 0.0333(10) -0.0048(8) -0.0064(8) -0.0038(7)
C31 0.0124(7) 0.0188(7) 0.0235(8) -0.0023(5) 0.0013(5) -0.0020(6)
C32 0.0152(7) 0.0237(8) 0.0227(8) -0.0036(6) 0.0006(6) -0.0033(6)
C33 0.0210(8) 0.0247(8) 0.0221(8) -0.0040(6) -0.0023(6) 0.0023(6)
C34 0.0196(7) 0.0202(8) 0.0317(9) -0.0039(6) 0.0016(6) 0.0006(6)
C35 0.0178(7) 0.0217(8) 0.0280(8) -0.0049(6) -0.0005(6) -0.0060(6)
C36 0.0131(7) 0.0223(7) 0.0238(8) -0.0020(6) 0.0001(6) -0.0031(6)
C37 0.0255(8) 0.0268(8) 0.0220(8) -0.0025(6) -0.0032(6) -0.0045(6)
C38 0.0257(8) 0.0260(8) 0.0222(8) 0.0002(6) -0.0033(6) -0.0063(6)
C39 0.0412(10) 0.0234(9) 0.0351(10) -0.0046(7) -0.0019(8) 0.0010(7)
C41 0.0214(7) 0.0183(7) 0.0175(7) -0.0005(6) 0.0036(6) 0.0004(6)
C42 0.0241(8) 0.0200(7) 0.0182(7) -0.0042(6) 0.0011(6) -0.0012(6)
C43 0.0190(7) 0.0215(8) 0.0273(8) -0.0019(6) -0.0020(6) -0.0004(6)
C44 0.0216(8) 0.0197(8) 0.0323(9) -0.0009(6) 0.0014(6) -0.0023(6)
C45 0.0230(8) 0.0201(8) 0.0286(8) -0.0062(6) 0.0013(6) -0.0023(6)
C46 0.0184(7) 0.0214(8) 0.0223(8) -0.0029(6) 0.0010(6) 0.0010(6)
C47 0.0286(9) 0.0223(8) 0.0293(9) -0.0046(7) -0.0061(7) -0.0035(6)
C48 0.0187(8) 0.0241(8) 0.0355(9) -0.0037(6) -0.0006(6) 0.0002(7)
C49 0.0244(9) 0.0227(9) 0.0697(14) 0.0006(7) -0.0036(9) -0.0116(8)
C51 0.0402(10) 0.0388(10) 0.0255(9) -0.0031(8) -0.0094(7) -0.0051(7)
C52 0.0326(9) 0.0331(9) 0.0363(10) -0.0099(7) -0.0056(7) -0.0099(7)
C53 0.0327(9) 0.0346(9) 0.0238(9) -0.0014(7) 0.0022(7) -0.0078(7)
C54 0.0295(9) 0.0442(11) 0.0330(10) 0.0015(8) -0.0112(7) -0.0057(8)
C55 0.0499(12) 0.0349(10) 0.0279(9) -0.0019(8) -0.0088(8) -0.0105(7)
C56 0.0441(11) 0.0361(10) 0.0234(9) -0.0054(8) 0.0080(7) -0.0040(7)
C61 0.0317(9) 0.0246(9) 0.0433(11) -0.0091(7) -0.0028(8) 0.0003(7)
C62 0.0389(10) 0.0308(9) 0.0480(12) -0.0090(8) -0.0176(9) -0.0058(8)
C63 0.0522(12) 0.0318(10) 0.0316(10) -0.0083(8) -0.0022(8) -0.0119(8)
C64 0.0236(9) 0.0319(10) 0.0707(14) -0.0097(7) -0.0072(9) 0.0022(9)
C65 0.0205(8) 0.0433(11) 0.0381(10) -0.0014(7) 0.0036(7) 0.0045(8)
C66 0.0245(8) 0.0297(9) 0.0336(9) -0.0046(7) -0.0042(7) -0.0039(7)

loop_
_atom_type_symbol
_atom_type_description
_atom_type_scat_dispersion_real
_atom_type_scat_dispersion_imag
_atom_type_scat_source
C C 0.0033 0.0016 'International Tables Vol C Tables 4.2.6.8 and 6.1.1.4'
H H 0.0000 0.0000 'International Tables Vol C Tables 4.2.6.8 and 6.1.1.4'
O O 0.0106 0.0060 'International Tables Vol C Tables 4.2.6.8 and 6.1.1.4'
Mg Mg 0.0486 0.0363 'International Tables Vol C Tables 4.2.6.8 and 6.1.1.4'

loop_
_geom_angle_atom_site_label_1
_geom_angle_atom_site_label_2
_geom_angle_atom_site_label_3
_geom_angle
O12 Mg1 O11 109.28(5)
O12 Mg1 O21 128.01(5)
O11 Mg1 O21 81.33(4)
O12 Mg1 O13 122.63(5)
O11 Mg1 O13 90.42(5)
O21 Mg1 O13 107.49(5)
O12 Mg1 O14 91.00(5)
O11 Mg1 O14 158.56(5)
O21 Mg1 O14 91.74(5)
O13 Mg1 O14 72.23(5)
O12 Mg1 Mg2 134.30(4)
O11 Mg1 Mg2 40.76(3)
O21 Mg1 Mg2 41.32(3)
O13 Mg1 Mg2 95.73(4)
O14 Mg1 Mg2 126.63(4)
O22 Mg2 O11 121.16(5)
O22 Mg2 O21 124.34(5)
O11 Mg2 O21 84.00(5)
O22 Mg2 O23 101.36(5)
O11 Mg2 O23 110.06(5)
O21 Mg2 O23 115.90(5)
O22 Mg2 Mg1 130.32(4)
O11 Mg2 Mg1 42.35(3)
O21 Mg2 Mg1 42.44(3)
O23 Mg2 Mg1 127.99(4)
C11 O11 Mg2 129.76(9)
C11 O11 Mg1 132.84(9)
Mg2 O11 Mg1 96.89(5)
C31 O12 Mg1 176.91(10)
C2A O13 C1A 119.5(16)
C1B O13 C2B 115.4(17)
C2A O13 Mg1 112.1(2)
C1B O13 Mg1 128.4(17)
C1A O13 Mg1 126.9(17)
C2B O13 Mg1 116.2(2)
C4 O14 C3B 118.3(3)
C4 O14 C3A 105.9(3)
C4 O14 Mg1 130.47(12)
C3B O14 Mg1 110.3(3)
C3A O14 Mg1 114.7(3)
C21 O21 Mg2 135.55(9)
C21 O21 Mg1 126.23(9)
Mg2 O21 Mg1 96.24(5)
C41 O22 Mg2 159.20(10)
C8 O23 C5 108.98(12)
C8 O23 Mg2 128.24(10)
C5 O23 Mg2 122.74(10)
O13 C1A H1AA 109.5
O13 C1A H1AB 109.5
H1AA C1A H1AB 109.5
O13 C1A H1AC 109.5
H1AA C1A H1AC 109.5
H1AB C1A H1AC 109.5
O13 C2A C3A 104.5(4)
O13 C2A H2AA 110.9
C3A C2A H2AA 110.9
O13 C2A H2AB 110.9
C3A C2A H2AB 110.9
H2AA C2A H2AB 108.9
O14 C3A C2A 108.0(5)
O14 C3A H3AA 110.1
C2A C3A H3AA 110.1
O14 C3A H3AB 110.1
C2A C3A H3AB 110.1
H3AA C3A H3AB 108.4
O13 C1B H1BA 109.5
O13 C1B H1BB 109.5
H1BA C1B H1BB 109.5
O13 C1B H1BC 109.5
H1BA C1B H1BC 109.5
H1BB C1B H1BC 109.5
O13 C2B C3B 108.8(4)
O13 C2B H2BA 109.9
C3B C2B H2BA 109.9
O13 C2B H2BB 109.9
C3B C2B H2BB 109.9
H2BA C2B H2BB 108.3
O14 C3B C2B 102.2(4)
O14 C3B H3BA 111.3
C2B C3B H3BA 111.3
O14 C3B H3BB 111.3
C2B C3B H3BB 111.3
H3BA C3B H3BB 109.2
O14 C4 H4A 109.5
O14 C4 H4B 109.5
H4A C4 H4B 109.5
O14 C4 H4C 109.5
H4A C4 H4C 109.5
H4B C4 H4C 109.5
O23 C5 C6 105.25(14)
O23 C5 H5A 110.7
C6 C5 H5A 110.7
O23 C5 H5B 110.7
C6 C5 H5B 110.7
H5A C5 H5B 108.8
C5 C6 C7 101.59(15)
C5 C6 H6A 111.5
C7 C6 H6A 111.5
C5 C6 H6B 111.5
C7 C6 H6B 111.5
H6A C6 H6B 109.3
C8 C7 C6 103.11(16)
C8 C7 H7A 111.1
C6 C7 H7A 111.1
C8 C7 H7B 111.1
C6 C7 H7B 111.1
H7A C7 H7B 109.1
O23 C8 C7 104.90(15)
O23 C8 H8A 110.8
C7 C8 H8A 110.8
O23 C8 H8B 110.8
C7 C8 H8B 110.8
H8A C8 H8B 108.8
O11 C11 C12 113.48(12)
O11 C11 H11A 108.9
C12 C11 H11A 108.9
O11 C11 H11B 108.9
C12 C11 H11B 108.9
H11A C11 H11B 107.7
C13 C12 C17 118.68(15)
C13 C12 C11 120.64(14)
C17 C12 C11 120.67(14)
C12 C13 C14 120.97(17)
C12 C13 H13 119.5
C14 C13 H13 119.5
C15 C14 C13 119.76(18)
C15 C14 H14 120.1
C13 C14 H14 120.1
C14 C15 C16 119.80(17)
C14 C15 H15 120.1
C16 C15 H15 120.1
C15 C16 C17 120.54(17)
C15 C16 H16 119.7
C17 C16 H16 119.7
C16 C17 C12 120.24(17)
C16 C17 H17 119.9
C12 C17 H17 119.9
O21 C21 C22 116.27(14)
O21 C21 H21A 108.2
C22 C21 H21A 108.2
O21 C21 H21B 108.2
C22 C21 H21B 108.2
H21A C21 H21B 107.4
C27 C22 C23 118.30(17)
C27 C22 C21 123.79(15)
C23 C22 C21 117.91(16)
C24 C23 C22 120.4(2)
C24 C23 H23 119.8
C22 C23 H23 119.8
C25 C24 C23 120.77(19)
C25 C24 H24 119.6
C23 C24 H24 119.6
C26 C25 C24 119.13(19)
C26 C25 H25 120.4
C24 C25 H25 120.4
C25 C26 C27 120.5(2)
C25 C26 H26 119.8
C27 C26 H26 119.8
C22 C27 C26 120.88(18)
C22 C27 H27 119.6
C26 C27 H27 119.6
O12 C31 C32 120.80(13)
O12 C31 C36 120.44(13)
C32 C31 C36 118.77(13)
C33 C32 C31 118.73(13)
C33 C32 C37 119.16(13)
C31 C32 C37 122.11(13)
C34 C33 C32 123.15(14)
C34 C33 H33 118.4
C32 C33 H33 118.4
C33 C34 C35 117.56(14)
C33 C34 C39 120.87(15)
C35 C34 C39 121.57(14)
C34 C35 C36 123.00(14)
C34 C35 H35 118.5
C36 C35 H35 118.5
C35 C36 C31 118.74(13)
C35 C36 C38 119.46(13)
C31 C36 C38 121.80(13)
C52 C37 C53 109.48(14)
C52 C37 C51 106.07(14)
C53 C37 C51 107.29(13)
C52 C37 C32 111.04(13)
C53 C37 C32 110.42(13)
C51 C37 C32 112.36(13)
C55 C38 C56 106.74(14)
C55 C38 C54 107.15(14)
C56 C38 C54 109.57(14)
C55 C38 C36 112.54(13)
C56 C38 C36 110.51(13)
C54 C38 C36 110.21(13)
C34 C39 H39A 109.5
C34 C39 H39B 109.5
H39A C39 H39B 109.5
C34 C39 H39C 109.5
H39A C39 H39C 109.5
H39B C39 H39C 109.5
O22 C41 C46 120.55(13)
O22 C41 C42 120.84(13)
C46 C41 C42 118.61(13)
C43 C42 C41 118.88(14)
C43 C42 C47 119.91(14)
C41 C42 C47 121.21(13)
C44 C43 C42 122.79(14)
C44 C43 H43 118.6
C42 C43 H43 118.6
C43 C44 C45 117.64(14)
C43 C44 C49 121.11(14)
C45 C44 C49 121.24(14)
C44 C45 C46 122.98(14)
C44 C45 H45 118.5
C46 C45 H45 118.5
C45 C46 C41 118.69(13)
C45 C46 C48 119.78(13)
C41 C46 C48 121.53(13)
C61 C47 C63 110.74(14)
C61 C47 C42 110.80(13)
C63 C47 C42 110.25(14)
C61 C47 C62 106.33(14)
C63 C47 C62 106.46(14)
C42 C47 C62 112.13(13)
C65 C48 C64 106.98(15)
C65 C48 C66 110.33(13)
C64 C48 C66 106.03(14)
C65 C48 C46 110.88(14)
C64 C48 C46 111.99(13)
C66 C48 C46 110.48(13)
C44 C49 H49A 109.5
C44 C49 H49B 109.5
H49A C49 H49B 109.5
C44 C49 H49C 109.5
H49A C49 H49C 109.5
H49B C49 H49C 109.5
C37 C51 H51A 109.5
C37 C51 H51B 109.5
H51A C51 H51B 109.5
C37 C51 H51C 109.5
H51A C51 H51C 109.5
H51B C51 H51C 109.5
C37 C52 H52A 109.5
C37 C52 H52B 109.5
H52A C52 H52B 109.5
C37 C52 H52C 109.5
H52A C52 H52C 109.5
H52B C52 H52C 109.5
C37 C53 H53A 109.5
C37 C53 H53B 109.5
H53A C53 H53B 109.5
C37 C53 H53C 109.5
H53A C53 H53C 109.5
H53B C53 H53C 109.5
C38 C54 H54A 109.5
C38 C54 H54B 109.5
H54A C54 H54B 109.5
C38 C54 H54C 109.5
H54A C54 H54C 109.5
H54B C54 H54C 109.5
C38 C55 H55A 109.5
C38 C55 H55B 109.5
H55A C55 H55B 109.5
C38 C55 H55C 109.5
H55A C55 H55C 109.5
H55B C55 H55C 109.5
C38 C56 H56A 109.5
C38 C56 H56B 109.5
H56A C56 H56B 109.5
C38 C56 H56C 109.5
H56A C56 H56C 109.5
H56B C56 H56C 109.5
C47 C61 H61A 109.5
C47 C61 H61B 109.5
H61A C61 H61B 109.5
C47 C61 H61C 109.5
H61A C61 H61C 109.5
H61B C61 H61C 109.5
C47 C62 H62A 109.5
C47 C62 H62B 109.5
H62A C62 H62B 109.5
C47 C62 H62C 109.5
H62A C62 H62C 109.5
H62B C62 H62C 109.5
C47 C63 H63A 109.5
C47 C63 H63B 109.5
H63A C63 H63B 109.5
C47 C63 H63C 109.5
H63A C63 H63C 109.5
H63B C63 H63C 109.5
C48 C64 H64A 109.5
C48 C64 H64B 109.5
H64A C64 H64B 109.5
C48 C64 H64C 109.5
H64A C64 H64C 109.5
H64B C64 H64C 109.5
C48 C65 H65A 109.5
C48 C65 H65B 109.5
H65A C65 H65B 109.5
C48 C65 H65C 109.5
H65A C65 H65C 109.5
H65B C65 H65C 109.5
C48 C66 H66A 109.5
C48 C66 H66B 109.5
H66A C66 H66B 109.5
C48 C66 H66C 109.5
H66A C66 H66C 109.5
H66B C66 H66C 109.5

loop_
_geom_bond_atom_site_label_1
_geom_bond_atom_site_label_2
_geom_bond_distance
Mg1 O12 1.8702(11)
Mg1 O11 2.0008(11)
Mg1 O21 2.0015(11)
Mg1 O13 2.1461(12)
Mg1 O14 2.2264(13)
Mg1 Mg2 2.9486(7)
Mg2 O22 1.8628(11)
Mg2 O11 1.9391(11)
Mg2 O21 1.9586(11)
Mg2 O23 2.0341(12)
O11 C11 1.4152(18)
O12 C31 1.3299(17)
O13 C2A 1.408(4)
O13 C1B 1.434(6)
O13 C1A 1.434(7)
O13 C2B 1.457(4)
O14 C4 1.410(2)
O14 C3B 1.428(5)
O14 C3A 1.457(5)
O21 C21 1.4079(18)
O22 C41 1.3316(17)
O23 C8 1.461(2)
O23 C5 1.4641(19)
C1A H1AA 0.9800
C1A H1AB 0.9800
C1A H1AC 0.9800
C2A C3A 1.508(10)
C2A H2AA 0.9900
C2A H2AB 0.9900
C3A H3AA 0.9900
C3A H3AB 0.9900
C1B H1BA 0.9800
C1B H1BB 0.9800
C1B H1BC 0.9800
C2B C3B 1.477(10)
C2B H2BA 0.9900
C2B H2BB 0.9900
C3B H3BA 0.9900
C3B H3BB 0.9900
C4 H4A 0.9800
C4 H4B 0.9800
C4 H4C 0.9800
C5 C6 1.501(3)
C5 H5A 0.9900
C5 H5B 0.9900
C6 C7 1.517(3)
C6 H6A 0.9900
C6 H6B 0.9900
C7 C8 1.500(3)
C7 H7A 0.9900
C7 H7B 0.9900
C8 H8A 0.9900
C8 H8B 0.9900
C11 C12 1.508(2)
C11 H11A 0.9900
C11 H11B 0.9900
C12 C13 1.388(2)
C12 C17 1.390(2)
C13 C14 1.389(3)
C13 H13 0.9500
C14 C15 1.376(3)
C14 H14 0.9500
C15 C16 1.383(3)
C15 H15 0.9500
C16 C17 1.383(3)
C16 H16 0.9500
C17 H17 0.9500
C21 C22 1.513(2)
C21 H21A 0.9900
C21 H21B 0.9900
C22 C27 1.375(3)
C22 C23 1.397(2)
C23 C24 1.385(3)
C23 H23 0.9500
C24 C25 1.379(3)
C24 H24 0.9500
C25 C26 1.371(3)
C25 H25 0.9500
C26 C27 1.397(3)
C26 H26 0.9500
C27 H27 0.9500
C31 C32 1.428(2)
C31 C36 1.430(2)
C32 C33 1.395(2)
C32 C37 1.544(2)
C33 C34 1.384(2)
C33 H33 0.9500
C34 C35 1.385(2)
C34 C39 1.513(2)
C35 C36 1.396(2)
C35 H35 0.9500
C36 C38 1.540(2)
C37 C52 1.533(2)
C37 C53 1.539(2)
C37 C51 1.539(2)
C38 C55 1.534(2)
C38 C56 1.537(2)
C38 C54 1.539(2)
C39 H39A 0.9800
C39 H39B 0.9800
C39 H39C 0.9800
C41 C46 1.429(2)
C41 C42 1.429(2)
C42 C43 1.395(2)
C42 C47 1.539(2)
C43 C44 1.386(2)
C43 H43 0.9500
C44 C45 1.387(2)
C44 C49 1.514(2)
C45 C46 1.396(2)
C45 H45 0.9500
C46 C48 1.542(2)
C47 C61 1.538(2)
C47 C63 1.538(2)
C47 C62 1.547(2)
C48 C65 1.539(2)
C48 C64 1.540(2)
C48 C66 1.540(2)
C49 H49A 0.9800
C49 H49B 0.9800
C49 H49C 0.9800
C51 H51A 0.9800
C51 H51B 0.9800
C51 H51C 0.9800
C52 H52A 0.9800
C52 H52B 0.9800
C52 H52C 0.9800
C53 H53A 0.9800
C53 H53B 0.9800
C53 H53C 0.9800
C54 H54A 0.9800
C54 H54B 0.9800
C54 H54C 0.9800
C55 H55A 0.9800
C55 H55B 0.9800
C55 H55C 0.9800
C56 H56A 0.9800
C56 H56B 0.9800
C56 H56C 0.9800
C61 H61A 0.9800
C61 H61B 0.9800
C61 H61C 0.9800
C62 H62A 0.9800
C62 H62B 0.9800
C62 H62C 0.9800
C63 H63A 0.9800
C63 H63B 0.9800
C63 H63C 0.9800
C64 H64A 0.9800
C64 H64B 0.9800
C64 H64C 0.9800
C65 H65A 0.9800
C65 H65B 0.9800
C65 H65C 0.9800
C66 H66A 0.9800
C66 H66B 0.9800
C66 H66C 0.9800

loop_
_geom_torsion_atom_site_label_1
_geom_torsion_atom_site_label_2
_geom_torsion_atom_site_label_3
_geom_torsion_atom_site_label_4
_geom_torsion
O11 Mg2 O22 C41 -140.5(3)
O21 Mg2 O22 C41 114.1(3)
O23 Mg2 O22 C41 -18.5(3)
Mg1 Mg2 O22 C41 167.8(3)
C1B O13 C2A C3A 151.3(13)
C1A O13 C2A C3A 134.1(13)
C2B O13 C2A C3A 45.6(5)
Mg1 O13 C2A C3A -58.8(4)
C4 O14 C3A C2A -171.3(4)
C3B O14 C3A C2A 64.9(13)
Mg1 O14 C3A C2A -20.3(5)
O13 C2A C3A O14 49.1(5)
C2A O13 C2B C3B -62.1(6)
C1B O13 C2B C3B -150.1(11)
C1A O13 C2B C3B -170.0(12)
Mg1 O13 C2B C3B 28.1(4)
C4 O14 C3B C2B -113.1(4)
C3A O14 C3B C2B -48.0(13)
Mg1 O14 C3B C2B 57.1(4)
O13 C2B C3B O14 -54.1(5)
C8 O23 C5 C6 14.77(19)
Mg2 O23 C5 C6 -162.99(12)
O23 C5 C6 C7 -33.7(2)
C5 C6 C7 C8 40.0(2)
C5 O23 C8 C7 10.7(2)
Mg2 O23 C8 C7 -171.65(13)
C6 C7 C8 O23 -31.6(2)
Mg2 O11 C11 C12 88.34(15)
Mg1 O11 C11 C12 -101.75(14)
O11 C11 C12 C13 -128.61(15)
O11 C11 C12 C17 51.83(19)
C17 C12 C13 C14 -0.2(3)
C11 C12 C13 C14 -179.78(16)
C12 C13 C14 C15 -0.4(3)
C13 C14 C15 C16 0.3(3)
C14 C15 C16 C17 0.5(3)
C15 C16 C17 C12 -1.2(3)
C13 C12 C17 C16 1.0(2)
C11 C12 C17 C16 -179.43(15)
Mg2 O21 C21 C22 -70.13(18)
Mg1 O21 C21 C22 129.93(12)
O21 C21 C22 C27 0.5(2)
O21 C21 C22 C23 -179.63(14)
C27 C22 C23 C24 -0.1(3)
C21 C22 C23 C24 -179.89(17)
C22 C23 C24 C25 -0.2(3)
C23 C24 C25 C26 0.4(3)
C24 C25 C26 C27 -0.3(3)
C23 C22 C27 C26 0.2(3)
C21 C22 C27 C26 179.98(16)
C25 C26 C27 C22 0.0(3)
O12 C31 C32 C33 -177.71(13)
C36 C31 C32 C33 2.1(2)
O12 C31 C32 C37 2.6(2)
C36 C31 C32 C37 -177.64(13)
C31 C32 C33 C34 0.0(2)
C37 C32 C33 C34 179.75(14)
C32 C33 C34 C35 -1.8(2)
C32 C33 C34 C39 178.81(15)
C33 C34 C35 C36 1.4(2)
C39 C34 C35 C36 -179.18(14)
C34 C35 C36 C31 0.7(2)
C34 C35 C36 C38 -179.98(14)
O12 C31 C36 C35 177.38(13)
C32 C31 C36 C35 -2.4(2)
O12 C31 C36 C38 -1.9(2)
C32 C31 C36 C38 178.26(13)
C33 C32 C37 C52 -122.89(15)
C31 C32 C37 C52 56.82(18)
C33 C32 C37 C53 115.47(15)
C31 C32 C37 C53 -64.82(19)
C33 C32 C37 C51 -4.3(2)
C31 C32 C37 C51 175.43(14)
C35 C36 C38 C55 3.4(2)
C31 C36 C38 C55 -177.30(14)
C35 C36 C38 C56 122.60(15)
C31 C36 C38 C56 -58.08(18)
C35 C36 C38 C54 -116.15(16)
C31 C36 C38 C54 63.18(19)
Mg2 O22 C41 C46 -82.3(3)
Mg2 O22 C41 C42 98.3(3)
O22 C41 C42 C43 -173.45(14)
C46 C41 C42 C43 7.2(2)
O22 C41 C42 C47 7.6(2)
C46 C41 C42 C47 -171.82(14)
C41 C42 C43 C44 -3.1(2)
C47 C42 C43 C44 175.89(15)
C42 C43 C44 C45 -2.1(2)
C42 C43 C44 C49 179.25(16)
C43 C44 C45 C46 3.3(2)
C49 C44 C45 C46 -178.07(16)
C44 C45 C46 C41 0.8(2)
C44 C45 C46 C48 -179.20(15)
O22 C41 C46 C45 174.55(14)
C42 C41 C46 C45 -6.1(2)
O22 C41 C46 C48 -5.4(2)
C42 C41 C46 C48 173.97(14)
C43 C42 C47 C61 111.45(16)
C41 C42 C47 C61 -69.58(19)
C43 C42 C47 C63 -125.61(16)
C41 C42 C47 C63 53.37(19)
C43 C42 C47 C62 -7.2(2)
C41 C42 C47 C62 171.79(15)
C45 C46 C48 C65 124.55(16)
C41 C46 C48 C65 -55.48(19)
C45 C46 C48 C64 5.1(2)
C41 C46 C48 C64 -174.89(15)
C45 C46 C48 C66 -112.80(16)
C41 C46 C48 C66 67.16(19)
